data_7219499
loop_
_publ_author_name
'Bai, Shizhe'
'Zhang, Weiquan'
'Ling, Yun'
'Yang, Feilong'
'Deng, Mingli'
'Chen, Zhenxia'
'Weng, Linhong'
'Zhou, Yaming'

_publ_section_title
;
 Predicting and creating 7-connected Zn4O vertices for the construction of
 an exceptional metal--organic framework with nanoscale cages
;
_journal_issue 9
_journal_name_full CrystEngComm
_journal_page_first 1923
_journal_paper_doi 10.1039/C4CE02415J
_journal_volume 17
_journal_year 2015
_chemical_formula_sum 'C58 H45.33 N2 O36.17 Zn8'
_chemical_formula_weight 1871.92
_chemical_name_systematic
;
 ?
;
_space_group_crystal_system cubic
_space_group_IT_number 206
_space_group_name_Hall '-I 2b 2c 3'
_space_group_name_H-M_alt 'I a -3'
_symmetry_space_group_name_Hall '-I 2b 2c 3'
_symmetry_space_group_name_H-M 'I a -3'
_atom_sites_solution_hydrogens geom
_audit_creation_method SHELXL-2013
_audit_update_record
;
2015-01-18 deposited with the CCDC.
2015-01-23 downloaded from the CCDC.
;
_cell_angle_alpha 90
_cell_angle_beta 90
_cell_angle_gamma 90
_cell_formula_units_Z 48
_cell_length_a 52.623(3)
_cell_length_b 52.623(3)
_cell_length_c 52.623(3)
_cell_measurement_reflns_used 9925
_cell_measurement_temperature 173(2)
_cell_measurement_theta_max 21.33
_cell_measurement_theta_min 2.19
_cell_volume 145723(14)
_computing_cell_refinement 'Bruker SAINT'
_computing_data_collection 'Bruker APEX2'
_computing_data_reduction 'Bruker SAINT'
_computing_molecular_graphics 'Bruker SHELXTL'
_computing_publication_material 'Bruker SHELXTL'
_computing_structure_refinement 'SHELXL-2013 (Sheldrick, 2013)'
_computing_structure_solution 'SHELXS-97 (Sheldrick, 2008)'
_diffrn_ambient_temperature 173(2)
_diffrn_measured_fraction_theta_full 0.989
_diffrn_measured_fraction_theta_max 0.999
_diffrn_measurement_device_type 'Bruker APEX-II CCD'
_diffrn_measurement_method '\f and \w scans'
_diffrn_radiation_type MoK\a
_diffrn_radiation_wavelength 0.71073
_diffrn_reflns_av_R_equivalents 0.1504
_diffrn_reflns_av_unetI/netI 0.0498
_diffrn_reflns_Laue_measured_fraction_full 0.989
_diffrn_reflns_Laue_measured_fraction_max 0.999
_diffrn_reflns_limit_h_max 61
_diffrn_reflns_limit_h_min -62
_diffrn_reflns_limit_k_max 62
_diffrn_reflns_limit_k_min -62
_diffrn_reflns_limit_l_max 62
_diffrn_reflns_limit_l_min -53
_diffrn_reflns_number 399468
_diffrn_reflns_point_group_measured_fraction_full 0.989
_diffrn_reflns_point_group_measured_fraction_max 0.999
_diffrn_reflns_theta_full 25.242
_diffrn_reflns_theta_max 25.148
_diffrn_reflns_theta_min 1.448
_exptl_absorpt_coefficient_mu 1.607
_exptl_absorpt_correction_T_max 0.7456
_exptl_absorpt_correction_T_min 0.6338
_exptl_absorpt_correction_type multi-scan
_exptl_absorpt_process_details sadabs
_exptl_crystal_colour colourless
_exptl_crystal_density_diffrn 1.024
_exptl_crystal_description cubic
_exptl_crystal_F_000 44960
_exptl_crystal_size_max 0.220
_exptl_crystal_size_mid 0.210
_exptl_crystal_size_min 0.190
_refine_diff_density_max 2.247
_refine_diff_density_min -2.247
_refine_diff_density_rms 0.240
_refine_ls_extinction_method none
_refine_ls_goodness_of_fit_ref 1.096
_refine_ls_hydrogen_treatment constr
_refine_ls_matrix_type full
_refine_ls_number_parameters 939
_refine_ls_number_reflns 21758
_refine_ls_number_restraints 75
_refine_ls_restrained_S_all 1.097
_refine_ls_R_factor_all 0.1423
_refine_ls_R_factor_gt 0.0860
_refine_ls_shift/su_max 0.001
_refine_ls_shift/su_mean 0.000
_refine_ls_structure_factor_coef Fsqd
_refine_ls_weighting_details
;
 w=1/[\s^2^(Fo^2^)+(0.1438P)^2^+2746.1440P]
 where P=(Fo^2^+2Fc^2^)/3
;
_refine_ls_weighting_scheme calc
_refine_ls_wR_factor_gt 0.2331
_refine_ls_wR_factor_ref 0.3012
_reflns_Friedel_coverage 0.000
_reflns_number_gt 13765
_reflns_number_total 21758
_reflns_threshold_expression 'I > 2\s(I)'
_cod_data_source_file c4ce02415j2.cif
_cod_data_source_block mo30607b
_cod_depositor_comments 'Adding full bibliography for 7219499.cif.'
_cod_original_cell_volume 145726(24)
_cod_database_code 7219499
_shelx_space_group_comment
;
The symmetry employed for this shelxl refinement is uniquely defined
by the following loop, which should always be used as a source of
symmetry information in preference to the above space-group names.
They are only intended as comments.
;
_shelx_estimated_absorpt_t_min 0.719
_shelx_estimated_absorpt_t_max 0.750
_shelxl_version_number 2013-2

loop_
_space_group_symop_operation_xyz
'x, y, z'
'-x+1/2, -y, z+1/2'
'-x, y+1/2, -z+1/2'
'x+1/2, -y+1/2, -z'
'z, x, y'
'z+1/2, -x+1/2, -y'
'-z+1/2, -x, y+1/2'
'-z, x+1/2, -y+1/2'
'y, z, x'
'-y, z+1/2, -x+1/2'
'y+1/2, -z+1/2, -x'
'-y+1/2, -z, x+1/2'
'x+1/2, y+1/2, z+1/2'
'-x+1, -y+1/2, z+1'
'-x+1/2, y+1, -z+1'
'x+1, -y+1, -z+1/2'
'z+1/2, x+1/2, y+1/2'
'z+1, -x+1, -y+1/2'
'-z+1, -x+1/2, y+1'
'-z+1/2, x+1, -y+1'
'y+1/2, z+1/2, x+1/2'
'-y+1/2, z+1, -x+1'
'y+1, -z+1, -x+1/2'
'-y+1, -z+1/2, x+1'
'-x, -y, -z'
'x-1/2, y, -z-1/2'
'x, -y-1/2, z-1/2'
'-x-1/2, y-1/2, z'
'-z, -x, -y'
'-z-1/2, x-1/2, y'
'z-1/2, x, -y-1/2'
'z, -x-1/2, y-1/2'
'-y, -z, -x'
'y, -z-1/2, x-1/2'
'-y-1/2, z-1/2, x'
'y-1/2, z, -x-1/2'
'-x+1/2, -y+1/2, -z+1/2'
'x, y+1/2, -z'
'x+1/2, -y, z'
'-x, y, z+1/2'
'-z+1/2, -x+1/2, -y+1/2'
'-z, x, y+1/2'
'z, x+1/2, -y'
'z+1/2, -x, y'
'-y+1/2, -z+1/2, -x+1/2'
'y+1/2, -z, x'
'-y, z, x+1/2'
'y, z+1/2, -x'

loop_
_atom_site_label
_atom_site_type_symbol
_atom_site_fract_x
_atom_site_fract_y
_atom_site_fract_z
_atom_site_U_iso_or_equiv
_atom_site_adp_type
_atom_site_occupancy
_atom_site_site_symmetry_order
_atom_site_calc_flag
_atom_site_refinement_flags_posn
_atom_site_refinement_flags_adp
_atom_site_refinement_flags_occupancy
Zn1 Zn 0.21976(2) 0.37890(2) 0.87599(2) 0.0301(3) Uani 1 1 d . . .
Zn2 Zn 0.27720(3) 0.37437(3) 0.88053(2) 0.0665(5) Uani 1 1 d . . .
Zn3 Zn 0.24899(2) 0.42790(2) 0.87944(2) 0.0323(3) Uani 1 1 d . . .
Zn4 Zn 0.24980(2) 0.39437(2) 0.92958(2) 0.0316(3) Uani 1 1 d . . .
Zn5 Zn 0.11862(2) 0.37313(2) 0.76855(2) 0.0280(3) Uani 1 1 d . . .
Zn6 Zn 0.11224(2) 0.38376(2) 0.70935(2) 0.0251(2) Uani 1 1 d D . .
Zn7 Zn 0.09781(2) 0.42855(2) 0.74644(2) 0.0255(2) Uani 1 1 d . . .
Zn8 Zn 0.06424(2) 0.37974(2) 0.74368(2) 0.0254(2) Uani 1 1 d . . .
O1 O 0.24089(15) 0.38302(19) 0.83831(13) 0.069(3) Uani 1 1 d . . .
O3 O 0.34290(13) 0.37023(17) 0.78185(13) 0.057(2) Uani 1 1 d . . .
O4 O 0.33466(13) 0.38467(17) 0.74299(14) 0.057(2) Uani 1 1 d . . .
O5 O 0.15573(13) 0.37604(17) 0.75524(14) 0.055(2) Uani 1 1 d . . .
O6 O 0.14911(14) 0.3931(2) 0.71670(19) 0.083(3) Uani 1 1 d . U .
O7 O 0.25271(14) 0.38646(17) 0.66219(13) 0.055(2) Uani 1 1 d . . .
O8 O 0.21180(17) 0.3796(2) 0.65316(15) 0.075(3) Uani 1 1 d . U .
O9 O 0.19440(12) 0.40102(11) 0.85969(11) 0.0328(14) Uani 1 1 d . . .
O10 O 0.21654(14) 0.43710(12) 0.86345(15) 0.052(2) Uani 1 1 d . . .
O11 O 0.12692(13) 0.40207(12) 0.79365(12) 0.0406(16) Uani 1 1 d . . .
O12 O 0.11558(13) 0.43939(13) 0.77680(14) 0.0472(18) Uani 1 1 d . . .
O13 O 0.11475(13) 0.55246(12) 0.78107(14) 0.0461(18) Uani 1 1 d . . .
O15 O 0.18700(14) 0.58122(14) 0.87288(14) 0.0529(19) Uani 1 1 d . . .
O16 O 0.21523(17) 0.55170(15) 0.8607(2) 0.078(3) Uani 1 1 d . . .
O17 O 0.19694(16) 0.37479(16) 0.90851(14) 0.061(2) Uani 1 1 d . . .
O18 O 0.22069(18) 0.37793(17) 0.94362(14) 0.072(3) Uani 1 1 d . . .
O19 O 0.1390(2) 0.27657(18) 0.94078(16) 0.085(3) Uani 1 1 d . . .
O20 O 0.13026(18) 0.30355(17) 0.90919(16) 0.072(3) Uani 1 1 d . . .
O21 O 0.19874(12) 0.36438(12) 1.09392(11) 0.0366(15) Uani 1 1 d . . .
O22 O 0.21882(16) 0.37745(15) 1.05812(13) 0.060(2) Uani 1 1 d . . .
O23 O 0.13746(18) 0.27334(15) 1.05211(14) 0.068(3) Uani 1 1 d . . .
O24 O 0.13733(13) 0.29439(12) 1.08841(11) 0.0377(15) Uani 1 1 d . . .
O25 O 0.04068(14) 0.40836(13) 0.7433(2) 0.081(3) Uani 1 1 d . . .
O26 O 0.06346(12) 0.44336(11) 0.74781(14) 0.0398(16) Uani 1 1 d . . .
O27 O -0.04881(14) 0.40782(13) 0.74678(19) 0.067(3) Uani 1 1 d . . .
O28 O -0.07135(11) 0.44378(12) 0.75155(14) 0.0429(17) Uani 1 1 d . . .
O50 O 0.09821(10) 0.39243(10) 0.74300(10) 0.0250(12) Uani 1 1 d . . .
O51 O 0.24912(11) 0.39401(11) 0.89306(11) 0.0298(13) Uani 1 1 d . . .
C1 C 0.2617(2) 0.3758(2) 0.83172(18) 0.049(3) Uani 1 1 d . . .
C2 C 0.2683(2) 0.3767(3) 0.80378(19) 0.059(3) Uani 1 1 d . . .
C3 C 0.2938(2) 0.3758(2) 0.79671(19) 0.052(3) Uani 1 1 d . . .
H3 H 0.3067 0.3742 0.8093 0.063 Uiso 1 1 calc R U .
C4 C 0.30026(18) 0.3773(2) 0.77135(19) 0.049(3) Uani 1 1 d . . .
C5 C 0.32818(19) 0.3778(2) 0.7649(2) 0.048(3) Uani 1 1 d . . .
C6 C 0.2814(2) 0.3789(2) 0.75301(19) 0.051(3) Uani 1 1 d . . .
H6 H 0.2860 0.3796 0.7356 0.061 Uiso 1 1 calc R U .
C7 C 0.24958(18) 0.3788(3) 0.78524(19) 0.055(3) Uani 1 1 d . . .
H7 H 0.2323 0.3799 0.7902 0.066 Uiso 1 1 calc R U .
C8 C 0.25573(18) 0.3794(2) 0.75966(18) 0.047(3) Uani 1 1 d . . .
C9 C 0.23546(18) 0.3805(2) 0.73980(18) 0.048(3) Uani 1 1 d . . .
C10 C 0.24142(19) 0.3819(2) 0.71433(18) 0.050(3) Uani 1 1 d . . .
H10 H 0.2588 0.3821 0.7094 0.060 Uiso 1 1 calc R U .
C11 C 0.20955(19) 0.3807(2) 0.74590(18) 0.048(3) Uani 1 1 d . . .
H11 H 0.2045 0.3791 0.7632 0.058 Uiso 1 1 calc R U .
C12 C 0.19107(18) 0.3830(2) 0.7273(2) 0.053(3) Uani 1 1 d . . .
C13 C 0.1632(2) 0.3834(2) 0.7337(2) 0.057(3) Uani 1 1 d . . .
C14 C 0.1978(2) 0.3845(2) 0.7026(2) 0.056(3) Uani 1 1 d . . .
H14 H 0.1851 0.3867 0.6899 0.067 Uiso 1 1 calc R U .
C15 C 0.22295(19) 0.3830(2) 0.69569(18) 0.052(3) Uani 1 1 d . . .
C16 C 0.2299(2) 0.3836(2) 0.66802(19) 0.054(3) Uani 1 1 d . . .
C17 C 0.19782(17) 0.42453(15) 0.85589(16) 0.0294(19) Uani 1 1 d . . .
C18 C 0.17762(18) 0.43866(16) 0.84154(17) 0.032(2) Uani 1 1 d . . .
C19 C 0.16109(17) 0.42548(16) 0.82584(16) 0.0298(19) Uani 1 1 d . . .
H19 H 0.1614 0.4074 0.8252 0.036 Uiso 1 1 calc R U .
C20 C 0.14411(17) 0.43927(16) 0.81099(17) 0.032(2) Uani 1 1 d . . .
C21 C 0.12749(16) 0.42571(16) 0.79229(17) 0.030(2) Uani 1 1 d . . .
C22 C 0.14289(18) 0.46546(17) 0.81291(18) 0.038(2) Uani 1 1 d . . .
H22 H 0.1308 0.4746 0.8031 0.045 Uiso 1 1 calc R U .
C23 C 0.17666(18) 0.46505(17) 0.84303(18) 0.038(2) Uani 1 1 d . . .
H23 H 0.1882 0.4738 0.8538 0.046 Uiso 1 1 calc R U .
C24 C 0.15920(18) 0.47850(17) 0.82904(19) 0.039(2) Uani 1 1 d . . .
C25 C 0.15759(18) 0.50731(17) 0.83082(19) 0.038(2) Uani 1 1 d . . .
C26 C 0.13979(18) 0.52100(16) 0.81695(19) 0.038(2) Uani 1 1 d . . .
H26 H 0.1285 0.5122 0.8059 0.045 Uiso 1 1 calc R U .
C27 C 0.13819(19) 0.54744(18) 0.81887(19) 0.040(2) Uani 1 1 d . . .
O14 O 0.11170(15) 0.58271(14) 0.81034(15) 0.056(2) Uani 1 1 d . . .
C29 C 0.15457(18) 0.56039(17) 0.83470(18) 0.037(2) Uani 1 1 d . . .
H29 H 0.1530 0.5783 0.8368 0.044 Uiso 1 1 calc R U .
C30 C 0.1732(2) 0.54711(18) 0.8474(2) 0.044(3) Uani 1 1 d . . .
C31 C 0.1928(2) 0.56120(18) 0.8620(2) 0.050(3) Uani 1 1 d . . .
C32 C 0.1747(2) 0.52124(17) 0.8453(2) 0.044(3) Uani 1 1 d . . .
H32 H 0.1879 0.5125 0.8540 0.053 Uiso 1 1 calc R U .
C33 C 0.2012(2) 0.3705(2) 0.9310(2) 0.051(3) Uani 1 1 d . . .
C34 C 0.1831(2) 0.3533(2) 0.94510(19) 0.049(3) Uani 1 1 d . . .
C35 C 0.1678(2) 0.3369(2) 0.93122(19) 0.049(3) Uani 1 1 d . . .
H35 H 0.1668 0.3381 0.9132 0.059 Uiso 1 1 calc R U .
C36 C 0.1540(2) 0.3185(2) 0.94433(18) 0.043(2) Uani 1 1 d . . .
C37 C 0.1395(2) 0.2985(2) 0.93015(19) 0.053(3) Uani 1 1 d . . .
C38 C 0.1549(2) 0.3179(2) 0.97095(18) 0.051(3) Uani 1 1 d . . .
H38 H 0.1453 0.3054 0.9797 0.061 Uiso 1 1 calc R U .
C39 C 0.1838(2) 0.35218(19) 0.97182(18) 0.044(3) Uani 1 1 d . . .
H39 H 0.1945 0.3635 0.9809 0.053 Uiso 1 1 calc R U .
C40 C 0.1692(2) 0.33501(19) 0.98495(17) 0.042(2) Uani 1 1 d . . .
C41 C 0.1697(2) 0.33356(19) 1.01376(18) 0.042(2) Uani 1 1 d . . .
C42 C 0.18423(19) 0.35022(19) 1.02835(17) 0.041(2) Uani 1 1 d . . .
H42 H 0.1941 0.3629 1.0200 0.049 Uiso 1 1 calc R U .
C43 C 0.18472(18) 0.34884(17) 1.05464(17) 0.036(2) Uani 1 1 d . . .
C44 C 0.2022(2) 0.36515(19) 1.06979(18) 0.041(2) Uani 1 1 d . . .
C45 C 0.17039(18) 0.33080(17) 1.06715(16) 0.033(2) Uani 1 1 d . . .
H45 H 0.1700 0.3302 1.0852 0.040 Uiso 1 1 calc R U .
C46 C 0.15639(18) 0.31338(18) 1.05246(17) 0.038(2) Uani 1 1 d . . .
C47 C 0.14259(19) 0.29214(18) 1.06586(18) 0.039(2) Uani 1 1 d . . .
C48 C 0.1565(2) 0.31468(19) 1.02626(18) 0.045(3) Uani 1 1 d . . .
H48 H 0.1473 0.3024 1.0167 0.054 Uiso 1 1 calc R U .
C49 C 0.04304(18) 0.43151(17) 0.7463(2) 0.041(2) Uani 1 1 d . . .
C50 C 0.01866(18) 0.44624(18) 0.7472(2) 0.046(3) Uani 1 1 d . . .
C51 C -0.00421(19) 0.43314(19) 0.7475(2) 0.053(3) Uani 1 1 d . . .
H51 H -0.0044 0.4151 0.7466 0.064 Uiso 1 1 calc R U .
C52 C -0.02643(19) 0.44632(19) 0.7490(2) 0.049(3) Uani 1 1 d . . .
C53 C -0.05069(18) 0.43162(18) 0.7492(2) 0.039(2) Uani 1 1 d . . .
C54 C -0.02662(19) 0.4725(2) 0.7500(3) 0.056(3) Uani 1 1 d . . .
H54 H -0.0423 0.4813 0.7514 0.068 Uiso 1 1 calc R U .
C55 C -0.00383(18) 0.48598(18) 0.7490(2) 0.051(3) Uani 1 1 d . . .
C56 C 0.01882(18) 0.4724(2) 0.7484(2) 0.054(3) Uani 1 1 d . . .
H56 H 0.0346 0.4812 0.7489 0.065 Uiso 1 1 calc R U .
C100 C 0.1159(9) 0.3772(8) 0.8666(9) 0.33(2) Uani 1 1 d D U .
C101 C 0.2474(10) 0.4972(11) 0.8176(9) 0.34(3) Uani 1 1 d D U .
N1 N 0.1374(6) 0.3576(6) 0.8618(5) 0.231(13) Uani 1 1 d D U .
N2 N 0.2464(6) 0.4948(5) 0.8468(9) 0.245(15) Uani 1 1 d D U .
O100 O 0.1402(3) 0.3496(3) 0.7964(3) 0.140(5) Uani 1 1 d . U .
O101 O 0.1300(7) 0.3775(8) 0.6729(4) 0.46(2) Uani 1 1 d D U .
O2 O 0.27918(14) 0.36707(16) 0.84533(12) 0.054(2) Uani 1 1 d . . .
C28 C 0.11995(19) 0.56176(19) 0.8022(2) 0.042(2) Uani 1 1 d . . .
O102 O 0.1296(3) 0.3704(3) 0.6296(3) 0.128(8) Uani 1 3 d S TU P
O103 O 0.1872(12) 0.3128(12) 0.6872(12) 0.52(6) Uani 1 3 d S T P
O107 O 0.2195(7) 0.4091(7) 0.0008(4) 0.339(17) Uani 1 1 d . U .
O104 O 0.0799(7) 0.4970(5) 0.7812(7) 0.330(17) Uani 1 1 d . U .
O106 O 0.2499(10) 0.3019(11) 0.9547(11) 0.55(3) Uani 1 1 d . U .
O105 O 0.124(2) 0.5000 0.7500 0.71(9) Uani 1 2 d S T P

loop_
_atom_site_aniso_label
_atom_site_aniso_U_11
_atom_site_aniso_U_22
_atom_site_aniso_U_33
_atom_site_aniso_U_23
_atom_site_aniso_U_13
_atom_site_aniso_U_12
Zn1 0.0396(6) 0.0207(5) 0.0301(5) 0.0031(4) -0.0115(4) -0.0026(4)
Zn2 0.0711(9) 0.1037(12) 0.0246(6) -0.0113(7) -0.0115(6) 0.0601(9)
Zn3 0.0353(6) 0.0352(6) 0.0263(5) 0.0019(4) -0.0064(4) -0.0037(4)
Zn4 0.0329(6) 0.0259(5) 0.0359(6) -0.0084(4) -0.0054(4) 0.0038(4)
Zn5 0.0291(5) 0.0271(5) 0.0277(5) -0.0051(4) 0.0042(4) -0.0077(4)
Zn6 0.0244(5) 0.0232(5) 0.0276(5) -0.0001(4) -0.0002(4) 0.0001(4)
Zn7 0.0208(5) 0.0262(5) 0.0293(5) 0.0009(4) 0.0000(4) -0.0038(4)
Zn8 0.0208(5) 0.0254(5) 0.0300(5) 0.0023(4) 0.0023(4) -0.0041(4)
O1 0.054(5) 0.130(8) 0.023(4) 0.002(4) 0.008(3) 0.038(5)
O3 0.027(4) 0.102(6) 0.041(4) 0.021(4) -0.008(3) 0.004(4)
O4 0.028(4) 0.096(6) 0.047(4) 0.013(4) 0.011(3) 0.014(4)
O5 0.032(4) 0.086(6) 0.047(5) -0.003(4) 0.005(3) 0.007(4)
O6 0.029(4) 0.122(8) 0.099(7) 0.059(6) -0.013(4) -0.001(5)
O7 0.053(5) 0.085(6) 0.026(4) 0.000(4) 0.000(3) -0.021(4)
O8 0.064(5) 0.127(8) 0.034(4) 0.016(5) -0.002(4) -0.009(5)
O9 0.039(4) 0.024(3) 0.035(3) 0.010(3) -0.001(3) 0.003(3)
O10 0.048(4) 0.028(4) 0.078(5) -0.006(3) -0.035(4) 0.006(3)
O11 0.055(4) 0.032(4) 0.036(4) -0.005(3) -0.014(3) -0.015(3)
O12 0.049(4) 0.037(4) 0.056(4) -0.001(3) -0.030(4) 0.002(3)
O13 0.048(4) 0.032(4) 0.058(5) 0.010(3) -0.029(4) 0.001(3)
O15 0.045(4) 0.053(5) 0.061(5) -0.020(4) -0.004(4) -0.009(4)
O16 0.065(6) 0.049(5) 0.119(8) -0.034(5) -0.053(5) 0.016(4)
O17 0.068(5) 0.079(6) 0.036(4) 0.024(4) 0.011(4) -0.006(4)
O18 0.097(7) 0.086(6) 0.033(4) -0.008(4) 0.015(4) -0.054(5)
O19 0.139(9) 0.066(6) 0.049(5) 0.004(4) -0.029(5) -0.045(6)
O20 0.090(7) 0.069(6) 0.057(5) 0.002(4) -0.036(5) -0.013(5)
O21 0.036(4) 0.045(4) 0.029(3) -0.007(3) -0.004(3) -0.008(3)
O22 0.081(6) 0.063(5) 0.035(4) 0.011(4) -0.013(4) -0.051(4)
O23 0.113(7) 0.056(5) 0.036(4) -0.008(4) 0.021(4) -0.053(5)
O24 0.051(4) 0.034(4) 0.027(3) 0.006(3) 0.012(3) -0.007(3)
O25 0.026(4) 0.024(4) 0.194(11) -0.002(5) -0.007(5) 0.005(3)
O26 0.024(3) 0.022(3) 0.074(5) 0.000(3) -0.001(3) 0.002(3)
O27 0.034(4) 0.027(4) 0.139(8) -0.008(4) 0.003(4) -0.007(3)
O28 0.021(3) 0.029(3) 0.079(5) 0.002(3) 0.005(3) -0.009(3)
O50 0.019(3) 0.026(3) 0.030(3) 0.003(2) 0.003(2) -0.004(2)
O51 0.038(3) 0.024(3) 0.027(3) -0.004(2) -0.008(3) 0.004(3)
C1 0.046(6) 0.079(8) 0.022(5) 0.005(5) -0.006(5) -0.003(6)
C2 0.035(6) 0.121(11) 0.022(5) 0.004(6) -0.002(4) -0.007(6)
C3 0.035(6) 0.094(9) 0.028(5) 0.005(5) -0.011(4) -0.002(6)
C4 0.022(5) 0.093(9) 0.032(5) 0.008(5) -0.002(4) 0.003(5)
C5 0.030(5) 0.062(7) 0.051(7) 0.006(5) 0.006(5) 0.002(5)
C6 0.041(6) 0.086(9) 0.025(5) 0.008(5) 0.003(4) 0.005(6)
C7 0.021(5) 0.114(10) 0.029(5) 0.002(6) 0.008(4) 0.008(5)
C8 0.026(5) 0.091(9) 0.023(5) -0.004(5) -0.001(4) 0.004(5)
C9 0.021(5) 0.093(9) 0.031(5) -0.003(5) -0.001(4) 0.005(5)
C10 0.032(5) 0.095(9) 0.023(5) -0.001(5) 0.001(4) 0.017(5)
C11 0.029(5) 0.089(9) 0.027(5) 0.002(5) 0.003(4) 0.014(5)
C12 0.024(5) 0.098(9) 0.036(6) -0.006(6) -0.003(4) 0.008(5)
C13 0.029(6) 0.080(9) 0.061(8) 0.009(6) -0.016(5) 0.002(5)
C14 0.036(6) 0.093(9) 0.038(6) 0.010(6) -0.009(5) 0.014(6)
C15 0.033(5) 0.099(9) 0.023(5) 0.005(5) 0.002(4) 0.019(6)
C16 0.064(8) 0.077(8) 0.023(5) 0.000(5) -0.007(5) 0.003(6)
C17 0.034(5) 0.022(4) 0.033(5) -0.003(4) -0.012(4) 0.004(4)
C18 0.042(5) 0.023(4) 0.030(5) -0.001(4) -0.009(4) 0.003(4)
C19 0.036(5) 0.018(4) 0.036(5) 0.000(4) -0.009(4) 0.001(4)
C20 0.032(5) 0.028(5) 0.038(5) 0.000(4) -0.012(4) -0.003(4)
C21 0.030(5) 0.027(5) 0.034(5) -0.003(4) -0.008(4) -0.002(4)
C22 0.039(5) 0.028(5) 0.046(6) -0.005(4) -0.026(4) 0.006(4)
C23 0.042(6) 0.029(5) 0.043(6) -0.001(4) -0.023(4) -0.003(4)
C24 0.041(5) 0.024(5) 0.052(6) -0.004(4) -0.025(5) 0.003(4)
C25 0.037(5) 0.031(5) 0.048(6) -0.001(4) -0.021(4) -0.004(4)
C26 0.042(5) 0.022(4) 0.049(6) 0.004(4) -0.024(5) -0.002(4)
C27 0.040(5) 0.030(5) 0.049(6) 0.002(4) -0.017(5) 0.005(4)
O14 0.061(5) 0.046(4) 0.060(5) 0.020(4) 0.012(4) 0.028(4)
C29 0.042(6) 0.024(5) 0.045(6) 0.002(4) -0.007(4) 0.000(4)
C30 0.049(6) 0.028(5) 0.055(6) -0.003(4) -0.024(5) -0.005(4)
C31 0.065(7) 0.025(5) 0.059(7) -0.005(5) -0.028(6) 0.007(5)
C32 0.050(6) 0.024(5) 0.058(7) -0.002(4) -0.029(5) 0.001(4)
C33 0.065(8) 0.042(6) 0.047(7) -0.006(5) 0.013(6) -0.021(5)
C34 0.069(7) 0.049(6) 0.030(5) 0.001(5) 0.012(5) -0.026(6)
C35 0.064(7) 0.052(7) 0.031(5) -0.003(5) -0.005(5) -0.020(5)
C36 0.049(6) 0.050(6) 0.031(5) 0.000(4) 0.000(4) -0.016(5)
C37 0.071(8) 0.057(7) 0.030(5) 0.002(5) -0.005(5) -0.030(6)
C38 0.070(8) 0.053(7) 0.029(5) 0.002(5) 0.007(5) -0.032(6)
C39 0.064(7) 0.041(6) 0.029(5) -0.005(4) 0.009(5) -0.021(5)
C40 0.057(6) 0.046(6) 0.023(5) 0.000(4) 0.002(4) -0.018(5)
C41 0.051(6) 0.045(6) 0.029(5) 0.002(4) 0.000(4) -0.027(5)
C42 0.051(6) 0.044(6) 0.027(5) 0.002(4) 0.002(4) -0.025(5)
C43 0.041(5) 0.033(5) 0.032(5) -0.006(4) 0.000(4) -0.016(4)
C44 0.053(6) 0.044(6) 0.028(5) 0.007(4) -0.009(4) -0.012(5)
C45 0.046(5) 0.033(5) 0.021(4) -0.003(4) 0.000(4) -0.011(4)
C46 0.043(6) 0.039(5) 0.031(5) 0.000(4) 0.000(4) -0.024(4)
C47 0.047(6) 0.036(5) 0.034(5) 0.001(4) 0.001(4) -0.017(4)
C48 0.061(7) 0.045(6) 0.030(5) -0.007(4) 0.009(5) -0.026(5)
C49 0.032(5) 0.024(5) 0.068(7) -0.001(4) -0.001(5) -0.002(4)
C50 0.022(5) 0.026(5) 0.089(8) 0.001(5) 0.004(5) 0.000(4)
C51 0.031(5) 0.024(5) 0.104(10) 0.003(5) 0.001(6) -0.001(4)
C52 0.027(5) 0.032(5) 0.088(9) -0.001(5) -0.005(5) -0.006(4)
C53 0.027(5) 0.030(5) 0.059(6) -0.001(4) -0.006(4) -0.006(4)
C54 0.023(5) 0.033(5) 0.114(10) -0.005(6) 0.010(6) -0.005(4)
C55 0.023(5) 0.019(5) 0.110(10) -0.002(5) -0.003(5) 0.003(4)
C56 0.018(5) 0.035(6) 0.109(10) 0.003(6) -0.002(5) -0.001(4)
C100 0.35(4) 0.30(4) 0.34(4) -0.12(3) 0.17(3) 0.05(3)
C101 0.33(4) 0.40(5) 0.27(4) -0.07(3) -0.08(3) -0.03(3)
N1 0.22(2) 0.27(3) 0.20(2) -0.02(2) -0.01(2) -0.03(2)
N2 0.21(2) 0.17(2) 0.36(3) 0.02(2) 0.01(2) -0.005(17)
O100 0.162(13) 0.152(13) 0.106(10) 0.037(9) -0.004(9) 0.005(10)
O101 0.42(4) 0.43(4) 0.53(5) 0.12(4) -0.19(4) 0.06(3)
O2 0.047(4) 0.091(6) 0.025(4) 0.002(4) 0.001(3) 0.009(4)
C28 0.038(6) 0.035(5) 0.053(7) 0.012(5) -0.008(5) 0.003(4)
O102 0.128(8) 0.128(8) 0.128(8) -0.039(10) 0.039(10) -0.039(10)
O103 0.52(6) 0.52(6) 0.52(6) -0.24(7) 0.24(7) -0.24(7)
O107 0.51(4) 0.37(3) 0.142(17) 0.010(19) -0.04(2) -0.18(3)
O104 0.36(4) 0.24(3) 0.38(4) -0.04(2) -0.15(3) -0.01(2)
O106 0.64(6) 0.47(5) 0.55(5) 0.07(4) 0.05(4) 0.05(4)
O105 1.9(3) 0.17(3) 0.073(19) 0.03(2) 0.000 0.000

loop_
_atom_type_symbol
_atom_type_description
_atom_type_scat_dispersion_real
_atom_type_scat_dispersion_imag
_atom_type_scat_source
C C 0.0033 0.0016 'International Tables Vol C Tables 4.2.6.8 and 6.1.1.4'
H H 0.0000 0.0000 'International Tables Vol C Tables 4.2.6.8 and 6.1.1.4'
N N 0.0061 0.0033 'International Tables Vol C Tables 4.2.6.8 and 6.1.1.4'
O O 0.0106 0.0060 'International Tables Vol C Tables 4.2.6.8 and 6.1.1.4'
Zn Zn 0.2839 1.4301 'International Tables Vol C Tables 4.2.6.8 and 6.1.1.4'

loop_
_geom_angle_atom_site_label_1
_geom_angle_atom_site_label_2
_geom_angle_atom_site_label_3
_geom_angle
_geom_angle_site_symmetry_1
_geom_angle_site_symmetry_3
O3 Zn1 O51 120.5(3) 42_655 .
O3 Zn1 O9 119.0(3) 42_655 .
O51 Zn1 O9 119.7(2) . .
O3 Zn1 O17 90.1(4) 42_655 .
O51 Zn1 O17 96.9(3) . .
O9 Zn1 O17 91.6(3) . .
O3 Zn1 O1 88.7(4) 42_655 .
O51 Zn1 O1 88.6(3) . .
O9 Zn1 O1 84.0(3) . .
O17 Zn1 O1 174.2(3) . .
O2 Zn2 O51 119.2(3) . .
O2 Zn2 O21 126.3(3) . 15_546
O51 Zn2 O21 114.5(3) . 15_546
O2 Zn2 O4 86.3(3) . 42_655
O51 Zn2 O4 95.7(3) . 42_655
O21 Zn2 O4 89.4(3) 15_546 42_655
O2 Zn2 O20 83.7(4) . 48_546
O51 Zn2 O20 96.7(3) . 48_546
O21 Zn2 O20 89.6(3) 15_546 48_546
O4 Zn2 O20 166.8(3) 42_655 48_546
O19 Zn3 O51 121.7(3) 48_546 .
O19 Zn3 O27 102.5(4) 48_546 17_455
O51 Zn3 O27 107.5(3) . 17_455
O19 Zn3 O10 111.3(4) 48_546 .
O51 Zn3 O10 113.1(3) . .
O27 Zn3 O10 97.0(4) 17_455 .
O18 Zn4 O51 111.6(3) . .
O18 Zn4 O28 107.9(3) . 17_455
O51 Zn4 O28 113.1(3) . 17_455
O18 Zn4 O22 109.8(4) . 15_546
O51 Zn4 O22 109.7(3) . 15_546
O28 Zn4 O22 104.5(3) 17_455 15_546
O50 Zn5 O7 96.7(3) . 12_565
O50 Zn5 O11 99.8(2) . .
O7 Zn5 O11 162.8(3) 12_565 .
O50 Zn5 O5 103.9(3) . .
O7 Zn5 O5 93.0(3) 12_565 .
O11 Zn5 O5 87.9(3) . .
O50 Zn5 O24 99.1(2) . 32_466
O7 Zn5 O24 86.0(3) 12_565 32_466
O11 Zn5 O24 86.6(3) . 32_466
O5 Zn5 O24 157.0(3) . 32_466
O50 Zn5 O100 176.7(4) . .
O7 Zn5 O100 80.2(5) 12_565 .
O11 Zn5 O100 83.2(4) . .
O5 Zn5 O100 77.6(4) . .
O24 Zn5 O100 79.6(4) 32_466 .
O50 Zn6 O8 104.4(3) . 12_565
O50 Zn6 O6 97.5(3) . .
O8 Zn6 O6 91.0(4) 12_565 .
O50 Zn6 O14 104.5(3) . 16_456
O8 Zn6 O14 151.2(4) 12_565 16_456
O6 Zn6 O14 84.3(3) . 16_456
O50 Zn6 O15 106.0(3) . 21_445
O8 Zn6 O15 86.5(4) 12_565 21_445
O6 Zn6 O15 156.3(4) . 21_445
O14 Zn6 O15 86.6(3) 16_456 21_445
O50 Zn6 O101 174.3(13) . .
O8 Zn6 O101 79.4(11) 12_565 .
O6 Zn6 O101 78.0(11) . .
O14 Zn6 O101 71.8(10) 16_456 .
O15 Zn6 O101 78.3(11) 21_445 .
O50 Zn7 O12 111.5(3) . .
O50 Zn7 O26 114.0(2) . .
O12 Zn7 O26 107.2(3) . .
O50 Zn7 O13 115.5(3) . 16_456
O12 Zn7 O13 103.8(3) . 16_456
O26 Zn7 O13 104.0(3) . 16_456
O50 Zn7 Zn8 35.17(16) . .
O12 Zn7 Zn8 123.6(2) . .
O26 Zn7 Zn8 78.92(18) . .
O13 Zn7 Zn8 129.7(2) 16_456 .
O50 Zn8 O23 119.5(3) . 32_466
O50 Zn8 O16 119.3(3) . 21_445
O23 Zn8 O16 105.9(4) 32_466 21_445
O50 Zn8 O25 109.0(3) . .
O23 Zn8 O25 99.3(4) 32_466 .
O16 Zn8 O25 100.3(4) 21_445 .
O50 Zn8 Zn7 35.20(17) . .
O23 Zn8 Zn7 122.7(3) 32_466 .
O16 Zn8 Zn7 131.4(3) 21_445 .
O25 Zn8 Zn7 74.0(2) . .
C1 O1 Zn1 131.3(7) . .
C5 O3 Zn1 122.0(7) . 48_546
C5 O4 Zn2 129.0(7) . 48_546
C13 O5 Zn5 128.2(7) . .
C13 O6 Zn6 126.4(8) . .
C16 O7 Zn5 126.7(7) . 6_456
C16 O8 Zn6 128.5(8) . 6_456
C17 O9 Zn1 123.4(6) . .
C17 O10 Zn3 133.6(6) . .
C21 O11 Zn5 134.8(6) . .
C21 O12 Zn7 127.4(6) . .
C28 O13 Zn7 123.8(6) . 16_456
C31 O15 Zn6 130.8(8) . 17_455
C31 O16 Zn8 123.7(7) . 17_455
C33 O17 Zn1 134.4(8) . .
C33 O18 Zn4 125.4(7) . .
C37 O19 Zn3 123.3(7) . 42_655
C37 O20 Zn2 131.3(8) . 42_655
C44 O21 Zn2 126.3(6) . 15_546
C44 O22 Zn4 131.0(6) . 15_546
C47 O23 Zn8 123.5(6) . 35_656
C47 O24 Zn5 135.2(6) . 35_656
C49 O25 Zn8 134.2(7) . .
C49 O26 Zn7 126.3(6) . .
C53 O27 Zn3 135.2(7) . 21_445
C53 O28 Zn4 126.5(6) . 21_445
Zn8 O50 Zn7 109.6(3) . .
Zn8 O50 Zn6 106.7(3) . .
Zn7 O50 Zn6 108.6(3) . .
Zn8 O50 Zn5 108.2(3) . .
Zn7 O50 Zn5 116.6(3) . .
Zn6 O50 Zn5 106.6(3) . .
Zn2 O51 Zn3 112.0(3) . .
Zn2 O51 Zn4 109.5(3) . .
Zn3 O51 Zn4 111.3(3) . .
Zn2 O51 Zn1 103.4(3) . .
Zn3 O51 Zn1 101.7(3) . .
Zn4 O51 Zn1 118.5(3) . .
O1 C1 O2 128.0(9) . .
O1 C1 C2 118.5(9) . .
O2 C1 C2 113.5(10) . .
C7 C2 C3 119.9(9) . .
C7 C2 C1 121.4(9) . .
C3 C2 C1 118.7(9) . .
C4 C3 C2 119.5(9) . .
C3 C4 C6 120.0(9) . .
C3 C4 C5 117.3(9) . .
C6 C4 C5 122.6(9) . .
O3 C5 O4 125.5(9) . .
O3 C5 C4 115.9(9) . .
O4 C5 C4 118.5(9) . .
C4 C6 C8 121.3(9) . .
C8 C7 C2 121.2(9) . .
C7 C8 C6 118.0(9) . .
C7 C8 C9 120.9(9) . .
C6 C8 C9 121.1(9) . .
C10 C9 C11 116.4(9) . .
C10 C9 C8 121.3(9) . .
C11 C9 C8 122.4(9) . .
C9 C10 C15 122.1(9) . .
C12 C11 C9 121.5(9) . .
C14 C12 C11 120.0(9) . .
C14 C12 C13 118.1(9) . .
C11 C12 C13 121.9(10) . .
O5 C13 O6 125.0(10) . .
O5 C13 C12 120.0(9) . .
O6 C13 C12 114.9(11) . .
C12 C14 C15 120.4(9) . .
C14 C15 C10 119.4(9) . .
C14 C15 C16 119.4(9) . .
C10 C15 C16 121.1(9) . .
O7 C16 O8 126.9(10) . .
O7 C16 C15 118.5(9) . .
O8 C16 C15 114.5(11) . .
O10 C17 O9 125.3(8) . .
O10 C17 C18 117.1(8) . .
O9 C17 C18 117.5(7) . .
C19 C18 C23 120.7(8) . .
C19 C18 C17 119.8(8) . .
C23 C18 C17 119.4(8) . .
C18 C19 C20 118.5(8) . .
C22 C20 C19 120.6(8) . .
C22 C20 C21 119.7(8) . .
C19 C20 C21 119.7(8) . .
O11 C21 O12 126.7(8) . .
O11 C21 C20 116.9(8) . .
O12 C21 C20 116.4(8) . .
C20 C22 C24 120.5(8) . .
C24 C23 C18 120.5(8) . .
C23 C24 C22 119.1(8) . .
C23 C24 C25 121.2(8) . .
C22 C24 C25 119.7(8) . .
C26 C25 C32 116.9(8) . .
C26 C25 C24 121.5(8) . .
C32 C25 C24 121.5(8) . .
C25 C26 C27 121.3(8) . .
C29 C27 C26 119.9(8) . .
C29 C27 C28 120.2(9) . .
C26 C27 C28 119.7(9) . .
C28 O14 Zn6 125.3(7) . 16_456
C30 C29 C27 119.2(8) . .
C32 C30 C29 120.4(9) . .
C32 C30 C31 120.0(9) . .
C29 C30 C31 119.5(8) . .
O15 C31 O16 125.6(10) . .
O15 C31 C30 119.6(10) . .
O16 C31 C30 114.7(9) . .
C30 C32 C25 122.1(9) . .
O17 C33 O18 126.3(10) . .
O17 C33 C34 117.9(10) . .
O18 C33 C34 115.6(10) . .
C35 C34 C39 120.9(9) . .
C35 C34 C33 118.7(9) . .
C39 C34 C33 120.0(9) . .
C34 C35 C36 118.3(9) . .
C35 C36 C38 119.5(9) . .
C35 C36 C37 120.5(9) . .
C38 C36 C37 119.9(9) . .
O20 C37 O19 125.2(10) . .
O20 C37 C36 119.5(10) . .
O19 C37 C36 115.2(9) . .
C40 C38 C36 122.4(9) . .
C40 C39 C34 121.1(9) . .
C39 C40 C38 117.6(9) . .
C39 C40 C41 121.7(8) . .
C38 C40 C41 120.6(8) . .
C48 C41 C42 117.8(9) . .
C48 C41 C40 120.2(8) . .
C42 C41 C40 122.0(8) . .
C43 C42 C41 121.9(8) . .
C45 C43 C42 120.2(8) . .
C45 C43 C44 118.6(8) . .
C42 C43 C44 121.1(8) . .
O22 C44 O21 126.9(9) . .
O22 C44 C43 117.9(8) . .
O21 C44 C43 115.2(8) . .
C43 C45 C46 118.2(8) . .
C48 C46 C45 121.0(8) . .
C48 C46 C47 120.4(8) . .
C45 C46 C47 118.6(8) . .
O24 C47 O23 125.9(9) . .
O24 C47 C46 119.4(8) . .
O23 C47 C46 114.7(8) . .
C46 C48 C41 120.9(9) . .
O25 C49 O26 126.1(9) . .
O25 C49 C50 115.4(9) . .
O26 C49 C50 118.5(8) . .
C56 C50 C51 120.1(9) . .
C56 C50 C49 120.8(8) . .
C51 C50 C49 119.1(9) . .
C52 C51 C50 119.5(9) . .
C51 C52 C54 121.1(9) . .
C51 C52 C53 118.1(9) . .
C54 C52 C53 120.8(9) . .
O27 C53 O28 125.3(9) . .
O27 C53 C52 116.5(9) . .
O28 C53 C52 118.2(8) . .
C52 C54 C55 120.1(10) . .
C56 C55 C54 118.4(9) . .
C56 C55 C55 121.0(6) . 16_456
C54 C55 C55 120.4(6) . 16_456
C50 C56 C55 120.6(9) . .
C1 O2 Zn2 116.3(7) . .
O13 C28 O14 124.8(9) . .
O13 C28 C27 117.7(9) . .
O14 C28 C27 117.5(10) . .

loop_
_geom_bond_atom_site_label_1
_geom_bond_atom_site_label_2
_geom_bond_distance
_geom_bond_site_symmetry_2
Zn1 O3 1.920(7) 42_655
Zn1 O51 1.956(6) .
Zn1 O9 1.967(6) .
Zn1 O17 2.102(7) .
Zn1 O1 2.284(7) .
Zn2 O2 1.895(7) .
Zn2 O51 1.920(6) .
Zn2 O21 1.920(6) 15_546
Zn2 O4 2.354(7) 42_655
Zn2 O20 2.367(8) 48_546
Zn3 O19 1.873(8) 48_546
Zn3 O51 1.922(6) .
Zn3 O27 1.936(7) 17_455
Zn3 O10 1.964(6) .
Zn4 O18 1.908(8) .
Zn4 O51 1.922(6) .
Zn4 O28 1.954(6) 17_455
Zn4 O22 1.984(7) 15_546
Zn5 O50 1.998(6) .
Zn5 O7 2.055(7) 12_565
Zn5 O11 2.063(6) .
Zn5 O5 2.080(7) .
Zn5 O24 2.163(6) 32_466
Zn5 O100 2.231(14) .
Zn6 O50 1.972(6) .
Zn6 O8 1.994(8) 12_565
Zn6 O6 2.039(8) .
Zn6 O14 2.046(7) 16_456
Zn6 O15 2.092(7) 21_445
Zn6 O101 2.158(19) .
Zn7 O50 1.910(6) .
Zn7 O12 1.937(7) .
Zn7 O26 1.970(6) .
Zn7 O13 1.972(6) 16_456
Zn7 Zn8 3.1207(13) .
Zn8 O50 1.909(5) .
Zn8 O23 1.914(7) 32_466
Zn8 O16 1.920(8) 21_445
Zn8 O25 1.951(7) .
O1 C1 1.210(13) .
O3 C5 1.248(12) .
O3 Zn1 1.921(7) 48_546
O4 C5 1.254(13) .
O4 Zn2 2.354(7) 48_546
O5 C13 1.264(14) .
O6 C13 1.268(13) .
O7 C16 1.246(14) .
O7 Zn5 2.055(7) 6_456
O8 C16 1.252(13) .
O8 Zn6 1.994(8) 6_456
O9 C17 1.266(10) .
O10 C17 1.251(10) .
O11 C21 1.246(10) .
O12 C21 1.255(11) .
O13 C28 1.247(12) .
O13 Zn7 1.972(6) 16_456
O15 C31 1.237(12) .
O15 Zn6 2.092(7) 17_455
O16 C31 1.284(13) .
O16 Zn8 1.920(8) 17_455
O17 C33 1.225(13) .
O18 C33 1.281(14) .
O19 C37 1.282(14) .
O19 Zn3 1.873(8) 42_655
O20 C37 1.234(13) .
O20 Zn2 2.367(8) 42_655
O21 C44 1.283(11) .
O21 Zn2 1.920(6) 15_546
O22 C44 1.251(12) .
O22 Zn4 1.984(7) 15_546
O23 C47 1.255(12) .
O23 Zn8 1.914(7) 35_656
O24 C47 1.224(11) .
O24 Zn5 2.163(6) 35_656
O25 C49 1.234(12) .
O26 C49 1.245(11) .
O27 C53 1.263(12) .
O27 Zn3 1.936(7) 21_445
O28 C53 1.268(11) .
O28 Zn4 1.955(6) 21_445
C1 O2 1.253(12) .
C1 C2 1.512(14) .
C2 C7 1.391(14) .
C2 C3 1.394(15) .
C3 C4 1.379(14) .
C4 C6 1.388(14) .
C4 C5 1.509(13) .
C6 C8 1.394(14) .
C7 C8 1.385(14) .
C8 C9 1.494(13) .
C9 C10 1.378(13) .
C9 C11 1.400(13) .
C10 C15 1.382(13) .
C11 C12 1.385(14) .
C12 C14 1.350(15) .
C12 C13 1.503(14) .
C14 C15 1.373(14) .
C15 C16 1.502(14) .
C17 C18 1.501(12) .
C18 C19 1.385(12) .
C18 C23 1.392(12) .
C19 C20 1.391(12) .
C20 C22 1.384(12) .
C20 C21 1.498(11) .
C22 C24 1.388(12) .
C23 C24 1.374(12) .
C24 C25 1.521(13) .
C25 C26 1.389(12) .
C25 C32 1.389(13) .
C26 C27 1.398(13) .
C27 C29 1.379(13) .
C27 C28 1.502(13) .
O14 C28 1.259(12) .
O14 Zn6 2.046(7) 16_456
C29 C30 1.378(13) .
C30 C32 1.369(13) .
C30 C31 1.482(13) .
C33 C34 1.512(14) .
C34 C35 1.389(14) .
C34 C39 1.408(13) .
C35 C36 1.393(14) .
C36 C38 1.402(13) .
C36 C37 1.500(14) .
C38 C40 1.384(13) .
C39 C40 1.373(13) .
C40 C41 1.518(13) .
C41 C48 1.381(13) .
C41 C42 1.393(13) .
C42 C43 1.385(13) .
C43 C45 1.380(12) .
C43 C44 1.488(13) .
C45 C46 1.407(12) .
C46 C48 1.380(13) .
C46 C47 1.508(12) .
C49 C50 1.499(13) .
C50 C56 1.378(14) .
C50 C51 1.387(14) .
C51 C52 1.362(14) .
C52 C54 1.376(14) .
C52 C53 1.493(13) .
C54 C55 1.395(13) .
C55 C56 1.391(13) .
C55 C55 1.480(19) 16_456
C100 N1 1.552(19) .
C101 N2 1.542(19) .
